data_2221500
loop_
_publ_author_name
'Tarasov, Andrii V.'
'Volovnenko, Tatyana A.'
'Zubatyuk, Roman I.'
'Shishkin, Oleg V.'
'Volovenko, Yulian M.'

_publ_section_title
14-(2,3-Dichlorophenyl)-9,10-dimethylbenzimidazo[1,2-<i>a</i>]benzo[<i>f</i>][1,8]naphthyridine-6-carbonitrile
_journal_coeditor_code SJ2589
_journal_issue 4
_journal_name_full 'Acta Crystallographica Section E'
_journal_page_first o792
_journal_paper_doi 10.1107/S1600536809008447
_journal_volume 65
_journal_year 2009
_chemical_formula_iupac 'C27 H16 Cl2 N4'
_chemical_formula_moiety 'C27 H16 Cl2 N4'
_chemical_formula_sum 'C27 H16 Cl2 N4'
_chemical_formula_weight 467.34
_chemical_name_systematic
;
14-(2,3-Dichlorophenyl)-9,10-dimethylbenzimidazo[1,2-
<i>a</i>]benzo[<i>f</i>][1,8]naphthyridine-6-carbonitrile
;
_space_group_IT_number 2
_symmetry_cell_setting triclinic
_symmetry_space_group_name_Hall '-P 1'
_symmetry_space_group_name_H-M 'P -1'
_atom_sites_solution_hydrogens geom
_atom_sites_solution_primary direct
_atom_sites_solution_secondary difmap
_audit_creation_method SHELXL-97
_cell_angle_alpha 76.985(9)
_cell_angle_beta 75.986(8)
_cell_angle_gamma 85.438(9)
_cell_formula_units_Z 2
_cell_length_a 8.5588(8)
_cell_length_b 11.0751(13)
_cell_length_c 12.2332(11)
_cell_measurement_reflns_used 6294
_cell_measurement_temperature 293(2)
_cell_measurement_theta_max 28.5657
_cell_measurement_theta_min 2.6577
_cell_volume 1095.8(2)
_computing_cell_refinement 'CrysAlis Pro (Oxford Diffraction, 2009)'
_computing_data_collection 'CrysAlis Pro (Oxford Diffraction, 2009)'
_computing_data_reduction 'CrysAlis Pro (Oxford Diffraction, 2009)'
_computing_molecular_graphics
;
ORTEP-3 for Windows (Farrugia, 1997) and
Mercury (Macrae <i>et al.</i>, 2006)
;
_computing_publication_material
;
publCIF (Westrip, 2009)
;
_computing_structure_refinement 'SHELXL97 (Sheldrick, 2008)'
_computing_structure_solution 'SHELXS97 (Sheldrick, 2008)'
_diffrn_ambient_temperature 293(2)
_diffrn_detector_area_resol_mean 16.1827
_diffrn_measured_fraction_theta_full 0.995
_diffrn_measured_fraction_theta_max 0.995
_diffrn_measurement_device_type 'Oxford-Diffraction Xcalibur-3'
_diffrn_measurement_method \w
_diffrn_radiation_monochromator graphite
_diffrn_radiation_source 'Enhance (Mo) X-ray Source'
_diffrn_radiation_type MoK\a
_diffrn_radiation_wavelength 0.71069
_diffrn_reflns_av_R_equivalents 0.0336
_diffrn_reflns_av_sigmaI/netI 0.0478
_diffrn_reflns_limit_h_max 10
_diffrn_reflns_limit_h_min -10
_diffrn_reflns_limit_k_max 13
_diffrn_reflns_limit_k_min -13
_diffrn_reflns_limit_l_max 15
_diffrn_reflns_limit_l_min -15
_diffrn_reflns_number 20237
_diffrn_reflns_theta_full 26.00
_diffrn_reflns_theta_max 26.00
_diffrn_reflns_theta_min 2.67
_diffrn_standards_number 0
_exptl_absorpt_coefficient_mu 0.320
_exptl_absorpt_correction_T_max 0.97
_exptl_absorpt_correction_T_min 0.82
_exptl_absorpt_correction_type multi-scan
_exptl_absorpt_process_details '(CrysAlis RED; Oxford Diffraction, 2009)'
_exptl_crystal_colour 'Pale orange'
_exptl_crystal_density_diffrn 1.416
_exptl_crystal_density_method 'not measured'
_exptl_crystal_description Prism
_exptl_crystal_F_000 480
_exptl_crystal_size_max .6
_exptl_crystal_size_mid .1
_exptl_crystal_size_min .1
_refine_diff_density_max 0.191
_refine_diff_density_min -0.237
_refine_ls_extinction_method none
_refine_ls_goodness_of_fit_ref 1.008
_refine_ls_hydrogen_treatment constr
_refine_ls_matrix_type full
_refine_ls_number_parameters 300
_refine_ls_number_reflns 4290
_refine_ls_number_restraints 0
_refine_ls_restrained_S_all 1.008
_refine_ls_R_factor_all 0.0722
_refine_ls_R_factor_gt 0.0339
_refine_ls_shift/su_max_lt 0.001
_refine_ls_shift/su_mean 0.000
_refine_ls_structure_factor_coef Fsqd
_refine_ls_weighting_details 'calc w=1/[\s^2^(Fo^2^)+(0.03P)^2^] where P=(Fo^2^+2Fc^2^)/3'
_refine_ls_weighting_scheme calc
_refine_ls_wR_factor_gt 0.0689
_refine_ls_wR_factor_ref 0.0720
_reflns_number_gt 2405
_reflns_number_total 4290
_reflns_threshold_expression I>2\s(I)
_cod_data_source_file sj2589.cif
_cod_data_source_block I
_cod_depositor_comments
;
The following automatic conversions were performed:
'_symmetry_cell_setting' value 'Triclinic' changed to 'triclinic'
according to '/home/saulius/struct/CIF-dictionaries/cif_core.dic'
dictionary named 'cif_core.dic' version 2.4.1 from 2010-06-29.

Automatic conversion script
Id: cif_fix_enum 1527 2010-12-29 10:47:43Z saulius 

The following automatic conversions were performed:

'_symmetry_cell_setting' value 'Triclinic' changed to 'triclinic'
according to /home/saulius/struct/CIF-dictionaries/cif_core.dic
dictionary named 'cif_core.dic' version 2.4.1 from 2010-06-29.

Automatic conversion script
Id: cif_fix_values 1715 2011-07-08 13:25:40Z adriana 
;
_cod_original_cell_volume 1095.77(19)
_cod_database_code 2221500
_cod_database_fobs_code 2221500

loop_
_symmetry_equiv_pos_as_xyz
'x, y, z'
'-x, -y, -z'

loop_
_atom_site_type_symbol
_atom_site_label
_atom_site_fract_x
_atom_site_fract_y
_atom_site_fract_z
_atom_site_U_iso_or_equiv
_atom_site_adp_type
_atom_site_calc_flag
_atom_site_refinement_flags
_atom_site_occupancy
_atom_site_disorder_assembly
_atom_site_disorder_group
Cl Cl1 0.53369(8) 0.08996(5) 0.11087(4) 0.07512(19) Uani d . 1 . .
Cl Cl2 0.55737(9) 0.26410(6) -0.13175(4) 0.0980(2) Uani d . 1 . .
N N1 0.24410(16) 0.07841(12) 0.33502(10) 0.0416(4) Uani d . 1 . .
N N2 0.15186(16) -0.10485(12) 0.46081(10) 0.0380(3) Uani d . 1 . .
N N3 0.05348(17) -0.29056(13) 0.56580(11) 0.0445(4) Uani d . 1 . .
N N4 0.1445(2) -0.31290(16) 0.85388(14) 0.0799(6) Uani d . 1 . .
C C1 0.4249(2) 0.22794(16) 0.09828(14) 0.0478(5) Uani d . 1 . .
C C2 0.4347(2) 0.30496(19) -0.01113(14) 0.0553(5) Uani d . 1 . .
C C3 0.3485(2) 0.41496(19) -0.02191(16) 0.0599(6) Uani d . 1 . .
H H3A 0.3550 0.4660 -0.0944 0.072 Uiso calc R 1 . .
C C4 0.2526(2) 0.45022(18) 0.07372(17) 0.0637(6) Uani d . 1 . .
H H4A 0.1933 0.5244 0.0653 0.076 Uiso calc R 1 . .
C C5 0.2435(2) 0.37670(17) 0.18209(15) 0.0575(5) Uani d . 1 . .
H H5A 0.1802 0.4023 0.2465 0.069 Uiso calc R 1 . .
C C6 0.3291(2) 0.26398(16) 0.19503(13) 0.0439(4) Uani d . 1 . .
C C7 0.3168(2) 0.18469(15) 0.31350(13) 0.0411(4) Uani d . 1 . .
C C8 0.22786(19) 0.00654(15) 0.44182(13) 0.0373(4) Uani d . 1 . .
C C9 0.1249(2) -0.19032(15) 0.56664(13) 0.0388(4) Uani d . 1 . .
C C10 0.0316(2) -0.27288(15) 0.45439(13) 0.0402(4) Uani d . 1 . .
C C11 0.0918(2) -0.15919(15) 0.38690(13) 0.0388(4) Uani d . 1 . .
C C12 0.0814(2) -0.12061(16) 0.27243(14) 0.0469(5) Uani d . 1 . .
H H12A 0.1221 -0.0450 0.2283 0.056 Uiso calc R 1 . .
C C13 0.0089(2) -0.19800(17) 0.22635(14) 0.0506(5) Uani d . 1 . .
C C14 -0.0526(2) -0.31292(16) 0.29292(15) 0.0471(5) Uani d . 1 . .
C C15 -0.0407(2) -0.34975(16) 0.40614(14) 0.0457(4) Uani d . 1 . .
H H15A -0.0808 -0.4256 0.4501 0.055 Uiso calc R 1 . .
C C16 -0.1334(2) -0.39560(17) 0.24225(15) 0.0624(6) Uani d . 1 . .
H H16A -0.1458 -0.4763 0.2922 0.094 Uiso calc R 1 . .
H H16B -0.0686 -0.4025 0.1679 0.094 Uiso calc R 1 . .
H H16C -0.2374 -0.3607 0.2343 0.094 Uiso calc R 1 . .
C C17 -0.0053(3) -0.1566(2) 0.10197(16) 0.0844(7) Uani d . 1 . .
H H17A 0.0436 -0.0775 0.0691 0.127 Uiso calc R 1 . .
H H17B -0.1170 -0.1497 0.0995 0.127 Uiso calc R 1 . .
H H17C 0.0485 -0.2164 0.0588 0.127 Uiso calc R 1 . .
C C18 0.1780(2) -0.15844(16) 0.65802(13) 0.0421(4) Uani d . 1 . .
C C19 0.1568(2) -0.24516(17) 0.76740(15) 0.0527(5) Uani d . 1 . .
C C20 0.2535(2) -0.05020(16) 0.64046(13) 0.0431(4) Uani d . 1 . .
H H20A 0.2882 -0.0312 0.7009 0.052 Uiso calc R 1 . .
C C21 0.28103(19) 0.03485(15) 0.53223(13) 0.0375(4) Uani d . 1 . .
C C22 0.36455(19) 0.14875(15) 0.50764(13) 0.0392(4) Uani d . 1 . .
C C23 0.3824(2) 0.22500(15) 0.39544(13) 0.0396(4) Uani d . 1 . .
C C24 0.4691(2) 0.33565(16) 0.36838(15) 0.0491(5) Uani d . 1 . .
H H24A 0.4811 0.3866 0.2954 0.059 Uiso calc R 1 . .
C C25 0.5350(2) 0.36845(17) 0.44770(15) 0.0534(5) Uani d . 1 . .
H H25A 0.5927 0.4409 0.4284 0.064 Uiso calc R 1 . .
C C26 0.5162(2) 0.29336(17) 0.55808(16) 0.0530(5) Uani d . 1 . .
H H26A 0.5612 0.3166 0.6120 0.064 Uiso calc R 1 . .
C C27 0.4328(2) 0.18652(16) 0.58793(14) 0.0462(5) Uani d . 1 . .
H H27A 0.4208 0.1381 0.6620 0.055 Uiso calc R 1 . .

loop_
_atom_site_aniso_label
_atom_site_aniso_U_11
_atom_site_aniso_U_22
_atom_site_aniso_U_33
_atom_site_aniso_U_12
_atom_site_aniso_U_13
_atom_site_aniso_U_23
Cl1 0.1038(5) 0.0659(4) 0.0530(3) 0.0237(3) -0.0178(3) -0.0166(3)
Cl2 0.1300(6) 0.1142(5) 0.0412(3) 0.0138(5) -0.0102(3) -0.0149(3)
N1 0.0466(9) 0.0348(8) 0.0384(8) -0.0005(7) -0.0089(7) 0.0011(7)
N2 0.0416(9) 0.0340(8) 0.0337(8) 0.0004(7) -0.0077(6) 0.0009(6)
N3 0.0464(9) 0.0416(9) 0.0402(9) -0.0028(8) -0.0085(7) 0.0013(7)
N4 0.1199(17) 0.0661(12) 0.0471(10) -0.0184(12) -0.0227(10) 0.0103(9)
C1 0.0549(13) 0.0468(11) 0.0441(11) -0.0044(10) -0.0180(9) -0.0066(9)
C2 0.0628(14) 0.0632(13) 0.0401(11) -0.0086(11) -0.0163(10) -0.0043(10)
C3 0.0633(15) 0.0666(15) 0.0446(12) -0.0157(12) -0.0172(11) 0.0085(10)
C4 0.0627(15) 0.0506(12) 0.0649(14) 0.0010(11) -0.0148(11) 0.0131(10)
C5 0.0586(14) 0.0491(12) 0.0512(12) 0.0007(10) -0.0083(10) 0.0114(10)
C6 0.0466(12) 0.0427(11) 0.0392(10) -0.0091(9) -0.0111(9) 0.0019(8)
C7 0.0421(11) 0.0370(10) 0.0383(10) 0.0007(9) -0.0047(8) -0.0015(8)
C8 0.0360(10) 0.0325(10) 0.0373(10) 0.0022(8) -0.0036(8) -0.0011(8)
C9 0.0392(11) 0.0362(10) 0.0341(10) 0.0024(9) -0.0040(8) 0.0012(8)
C10 0.0399(11) 0.0368(10) 0.0381(10) 0.0028(9) -0.0071(8) 0.0004(8)
C11 0.0380(11) 0.0387(10) 0.0375(10) 0.0033(8) -0.0085(8) -0.0054(8)
C12 0.0576(13) 0.0360(10) 0.0430(11) -0.0020(9) -0.0112(9) -0.0003(9)
C13 0.0597(13) 0.0474(12) 0.0431(11) 0.0017(10) -0.0130(10) -0.0062(9)
C14 0.0433(11) 0.0476(11) 0.0505(11) 0.0035(9) -0.0107(9) -0.0125(9)
C15 0.0464(12) 0.0358(10) 0.0512(11) -0.0033(9) -0.0095(9) -0.0027(9)
C16 0.0685(15) 0.0579(13) 0.0648(13) -0.0059(11) -0.0189(11) -0.0160(10)
C17 0.133(2) 0.0714(15) 0.0532(13) -0.0218(15) -0.0388(14) 0.0033(11)
C18 0.0460(12) 0.0394(11) 0.0356(10) 0.0031(9) -0.0074(8) -0.0010(8)
C19 0.0657(14) 0.0483(12) 0.0418(11) -0.0077(10) -0.0122(10) -0.0025(10)
C20 0.0480(12) 0.0437(11) 0.0365(10) 0.0034(9) -0.0109(8) -0.0064(8)
C21 0.0366(11) 0.0365(10) 0.0357(9) 0.0051(8) -0.0062(8) -0.0041(8)
C22 0.0352(11) 0.0384(10) 0.0408(10) 0.0061(9) -0.0049(8) -0.0083(8)
C23 0.0396(11) 0.0338(10) 0.0401(10) 0.0024(8) -0.0035(8) -0.0043(8)
C24 0.0539(13) 0.0398(11) 0.0470(11) -0.0029(10) -0.0032(9) -0.0041(9)
C25 0.0542(13) 0.0448(11) 0.0598(13) -0.0071(10) -0.0039(10) -0.0161(10)
C26 0.0537(13) 0.0525(12) 0.0561(12) 0.0000(10) -0.0118(10) -0.0195(10)
C27 0.0501(12) 0.0441(11) 0.0436(10) 0.0043(10) -0.0108(9) -0.0094(9)

loop_
_atom_type_symbol
_atom_type_description
_atom_type_scat_dispersion_real
_atom_type_scat_dispersion_imag
_atom_type_scat_source
C C 0.0033 0.0016 'International Tables Vol C Tables 4.2.6.8 and 6.1.1.4'
H H 0.0000 0.0000 'International Tables Vol C Tables 4.2.6.8 and 6.1.1.4'
N N 0.0061 0.0033 'International Tables Vol C Tables 4.2.6.8 and 6.1.1.4'
Cl Cl 0.1484 0.1585 'International Tables Vol C Tables 4.2.6.8 and 6.1.1.4'

loop_
_geom_angle_atom_site_label_1
_geom_angle_atom_site_label_2
_geom_angle_atom_site_label_3
_geom_angle_site_symmetry_1
_geom_angle_site_symmetry_3
_geom_angle
_geom_angle_publ_flag
C7 N1 C8 . . 117.45(14) ?
C8 N2 C11 . . 131.25(13) ?
C8 N2 C9 . . 123.19(13) ?
C11 N2 C9 . . 105.54(13) ?
C9 N3 C10 . . 104.64(13) ?
C6 C1 C2 . . 119.87(16) ?
C6 C1 Cl1 . . 120.71(13) ?
C2 C1 Cl1 . . 119.42(14) ?
C3 C2 C1 . . 119.80(17) ?
C3 C2 Cl2 . . 119.59(15) ?
C1 C2 Cl2 . . 120.60(15) ?
C2 C3 C4 . . 120.37(17) ?
C2 C3 H3A . . 119.8 ?
C4 C3 H3A . . 119.8 ?
C3 C4 C5 . . 120.64(18) ?
C3 C4 H4A . . 119.7 ?
C5 C4 H4A . . 119.7 ?
C4 C5 C6 . . 119.98(18) ?
C4 C5 H5A . . 120.0 ?
C6 C5 H5A . . 120.0 ?
C1 C6 C5 . . 119.33(15) ?
C1 C6 C7 . . 121.37(15) ?
C5 C6 C7 . . 119.29(15) ?
N1 C7 C23 . . 123.58(14) ?
N1 C7 C6 . . 116.15(14) ?
C23 C7 C6 . . 120.27(15) ?
N1 C8 N2 . . 115.72(14) ?
N1 C8 C21 . . 125.72(15) ?
N2 C8 C21 . . 118.56(13) ?
N3 C9 N2 . . 113.47(14) ?
N3 C9 C18 . . 129.35(14) ?
N2 C9 C18 . . 117.18(15) ?
N3 C10 C15 . . 129.18(15) ?
N3 C10 C11 . . 111.38(15) ?
C15 C10 C11 . . 119.44(15) ?
C12 C11 C10 . . 121.67(16) ?
C12 C11 N2 . . 133.34(16) ?
C10 C11 N2 . . 104.97(13) ?
C13 C12 C11 . . 117.98(16) ?
C13 C12 H12A . . 121.0 ?
C11 C12 H12A . . 121.0 ?
C12 C13 C14 . . 121.22(15) ?
C12 C13 C17 . . 118.67(17) ?
C14 C13 C17 . . 120.11(17) ?
C15 C14 C13 . . 119.97(17) ?
C15 C14 C16 . . 119.31(16) ?
C13 C14 C16 . . 120.72(16) ?
C14 C15 C10 . . 119.72(16) ?
C14 C15 H15A . . 120.1 ?
C10 C15 H15A . . 120.1 ?
C14 C16 H16A . . 109.5 ?
C14 C16 H16B . . 109.5 ?
H16A C16 H16B . . 109.5 ?
C14 C16 H16C . . 109.5 ?
H16A C16 H16C . . 109.5 ?
H16B C16 H16C . . 109.5 ?
C13 C17 H17A . . 109.5 ?
C13 C17 H17B . . 109.5 ?
H17A C17 H17B . . 109.5 ?
C13 C17 H17C . . 109.5 ?
H17A C17 H17C . . 109.5 ?
H17B C17 H17C . . 109.5 ?
C20 C18 C9 . . 120.27(14) ?
C20 C18 C19 . . 120.64(15) ?
C9 C18 C19 . . 119.04(15) ?
N4 C19 C18 . . 178.0(2) ?
C18 C20 C21 . . 121.74(15) ?
C18 C20 H20A . . 119.1 ?
C21 C20 H20A . . 119.1 ?
C8 C21 C20 . . 119.06(15) ?
C8 C21 C22 . . 116.76(14) ?
C20 C21 C22 . . 124.16(14) ?
C27 C22 C23 . . 118.74(16) ?
C27 C22 C21 . . 123.32(15) ?
C23 C22 C21 . . 117.92(14) ?
C24 C23 C22 . . 118.74(15) ?
C24 C23 C7 . . 122.71(15) ?
C22 C23 C7 . . 118.51(16) ?
C25 C24 C23 . . 120.91(16) ?
C25 C24 H24A . . 119.5 ?
C23 C24 H24A . . 119.5 ?
C24 C25 C26 . . 120.03(17) ?
C24 C25 H25A . . 120.0 ?
C26 C25 H25A . . 120.0 ?
C27 C26 C25 . . 120.95(17) ?
C27 C26 H26A . . 119.5 ?
C25 C26 H26A . . 119.5 ?
C26 C27 C22 . . 120.63(16) ?
C26 C27 H27A . . 119.7 ?
C22 C27 H27A . . 119.7 ?

loop_
_geom_bond_atom_site_label_1
_geom_bond_atom_site_label_2
_geom_bond_site_symmetry_2
_geom_bond_distance
_geom_bond_publ_flag
Cl1 C1 . 1.7214(18) ?
Cl2 C2 . 1.7201(19) ?
N1 C7 . 1.319(2) ?
N1 C8 . 1.3495(19) ?
N2 C8 . 1.3873(19) ?
N2 C11 . 1.4009(19) ?
N2 C9 . 1.4013(19) ?
N3 C9 . 1.3123(19) ?
N3 C10 . 1.3886(19) ?
N4 C19 . 1.138(2) ?
C1 C6 . 1.387(2) ?
C1 C2 . 1.403(2) ?
C2 C3 . 1.370(3) ?
C3 C4 . 1.373(2) ?
C3 H3A . 0.9300 ?
C4 C5 . 1.378(2) ?
C4 H4A . 0.9300 ?
C5 C6 . 1.393(2) ?
C5 H5A . 0.9300 ?
C6 C7 . 1.500(2) ?
C7 C23 . 1.426(2) ?
C8 C21 . 1.397(2) ?
C9 C18 . 1.425(2) ?
C10 C15 . 1.394(2) ?
C10 C11 . 1.401(2) ?
C11 C12 . 1.392(2) ?
C12 C13 . 1.382(2) ?
C12 H12A . 0.9300 ?
C13 C14 . 1.411(2) ?
C13 C17 . 1.519(2) ?
C14 C15 . 1.379(2) ?
C14 C16 . 1.505(2) ?
C15 H15A . 0.9300 ?
C16 H16A . 0.9600 ?
C16 H16B . 0.9600 ?
C16 H16C . 0.9600 ?
C17 H17A . 0.9600 ?
C17 H17B . 0.9600 ?
C17 H17C . 0.9600 ?
C18 C20 . 1.357(2) ?
C18 C19 . 1.441(2) ?
C20 C21 . 1.421(2) ?
C20 H20A . 0.9300 ?
C21 C22 . 1.436(2) ?
C22 C27 . 1.408(2) ?
C22 C23 . 1.420(2) ?
C23 C24 . 1.416(2) ?
C24 C25 . 1.360(2) ?
C24 H24A . 0.9300 ?
C25 C26 . 1.397(2) ?
C25 H25A . 0.9300 ?
C26 C27 . 1.363(2) ?
C26 H26A . 0.9300 ?
C27 H27A . 0.9300 ?

loop_
_geom_torsion_atom_site_label_1
_geom_torsion_atom_site_label_2
_geom_torsion_atom_site_label_3
_geom_torsion_atom_site_label_4
_geom_torsion_site_symmetry_1
_geom_torsion_site_symmetry_2
_geom_torsion_site_symmetry_3
_geom_torsion_site_symmetry_4
_geom_torsion
_geom_torsion_publ_flag
C6 C1 C2 C3 . . . . -0.6(3) ?
Cl1 C1 C2 C3 . . . . 180.00(14) ?
C6 C1 C2 Cl2 . . . . 178.11(14) ?
Cl1 C1 C2 Cl2 . . . . -1.3(2) ?
C1 C2 C3 C4 . . . . 0.1(3) ?
Cl2 C2 C3 C4 . . . . -178.65(15) ?
C2 C3 C4 C5 . . . . 1.0(3) ?
C3 C4 C5 C6 . . . . -1.5(3) ?
C2 C1 C6 C5 . . . . 0.1(3) ?
Cl1 C1 C6 C5 . . . . 179.47(14) ?
C2 C1 C6 C7 . . . . -179.36(16) ?
Cl1 C1 C6 C7 . . . . 0.0(2) ?
C4 C5 C6 C1 . . . . 1.0(3) ?
C4 C5 C6 C7 . . . . -179.58(17) ?
C8 N1 C7 C23 . . . . 1.9(2) ?
C8 N1 C7 C6 . . . . -178.42(14) ?
C1 C6 C7 N1 . . . . -67.7(2) ?
C5 C6 C7 N1 . . . . 112.84(18) ?
C1 C6 C7 C23 . . . . 111.97(19) ?
C5 C6 C7 C23 . . . . -67.5(2) ?
C7 N1 C8 N2 . . . . -179.53(14) ?
C7 N1 C8 C21 . . . . 0.2(2) ?
C11 N2 C8 N1 . . . . 2.2(2) ?
C9 N2 C8 N1 . . . . -179.90(14) ?
C11 N2 C8 C21 . . . . -177.54(15) ?
C9 N2 C8 C21 . . . . 0.4(2) ?
C10 N3 C9 N2 . . . . 0.31(18) ?
C10 N3 C9 C18 . . . . -179.18(16) ?
C8 N2 C9 N3 . . . . -178.98(14) ?
C11 N2 C9 N3 . . . . -0.62(18) ?
C8 N2 C9 C18 . . . . 0.6(2) ?
C11 N2 C9 C18 . . . . 178.94(14) ?
C9 N3 C10 C15 . . . . -178.96(17) ?
C9 N3 C10 C11 . . . . 0.12(18) ?
N3 C10 C11 C12 . . . . -179.17(15) ?
C15 C10 C11 C12 . . . . 0.0(2) ?
N3 C10 C11 N2 . . . . -0.49(17) ?
C15 C10 C11 N2 . . . . 178.69(14) ?
C8 N2 C11 C12 . . . . -2.7(3) ?
C9 N2 C11 C12 . . . . 179.09(18) ?
C8 N2 C11 C10 . . . . 178.81(15) ?
C9 N2 C11 C10 . . . . 0.63(16) ?
C10 C11 C12 C13 . . . . 0.2(2) ?
N2 C11 C12 C13 . . . . -178.08(17) ?
C11 C12 C13 C14 . . . . -0.2(3) ?
C11 C12 C13 C17 . . . . 179.24(17) ?
C12 C13 C14 C15 . . . . 0.0(3) ?
C17 C13 C14 C15 . . . . -179.43(18) ?
C12 C13 C14 C16 . . . . 179.13(16) ?
C17 C13 C14 C16 . . . . -0.3(3) ?
C13 C14 C15 C10 . . . . 0.2(3) ?
C16 C14 C15 C10 . . . . -178.96(15) ?
N3 C10 C15 C14 . . . . 178.80(16) ?
C11 C10 C15 C14 . . . . -0.2(2) ?
N3 C9 C18 C20 . . . . 178.47(16) ?
N2 C9 C18 C20 . . . . -1.0(2) ?
N3 C9 C18 C19 . . . . 1.2(3) ?
N2 C9 C18 C19 . . . . -178.29(15) ?
C9 C18 C20 C21 . . . . 0.5(2) ?
C19 C18 C20 C21 . . . . 177.75(15) ?
N1 C8 C21 C20 . . . . 179.41(15) ?
N2 C8 C21 C20 . . . . -0.9(2) ?
N1 C8 C21 C22 . . . . -2.0(2) ?
N2 C8 C21 C22 . . . . 177.66(13) ?
C18 C20 C21 C8 . . . . 0.4(2) ?
C18 C20 C21 C22 . . . . -177.98(15) ?
C8 C21 C22 C27 . . . . -176.46(15) ?
C20 C21 C22 C27 . . . . 2.0(2) ?
C8 C21 C22 C23 . . . . 1.8(2) ?
C20 C21 C22 C23 . . . . -179.73(15) ?
C27 C22 C23 C24 . . . . 0.4(2) ?
C21 C22 C23 C24 . . . . -177.92(14) ?
C27 C22 C23 C7 . . . . 178.34(15) ?
C21 C22 C23 C7 . . . . 0.0(2) ?
N1 C7 C23 C24 . . . . 175.85(15) ?
C6 C7 C23 C24 . . . . -3.8(2) ?
N1 C7 C23 C22 . . . . -2.0(2) ?
C6 C7 C23 C22 . . . . 178.35(15) ?
C22 C23 C24 C25 . . . . 0.4(2) ?
C7 C23 C24 C25 . . . . -177.44(16) ?
C23 C24 C25 C26 . . . . -0.7(3) ?
C24 C25 C26 C27 . . . . 0.3(3) ?
C25 C26 C27 C22 . . . . 0.5(3) ?
C23 C22 C27 C26 . . . . -0.9(2) ?
C21 C22 C27 C26 . . . . 177.38(15) ?

loop_
_cod_related_entry_id
_cod_related_entry_database
_cod_related_entry_code
1 ChemSpider 24741924
